data_7702451
loop_
_publ_author_name
'Blake, Alexander J.'
'Baum, Gerhard'
'Champness, Neil R.'
'Chung, Simon S. M.'
'Cooke, Paul A.'
'Fenske, Dieter'
'Khlobystov, Andrei N.'
'Lemenovskii, Dmitrii A.'
'Li, Wan-Sheung'
'Schr\"oder, Martin'

_publ_section_title
;
 Long-range chain orientation in 1-D co-ordination polymers as a function
 of anions and intermolecular aromatic interactions
;
_journal_issue 23
_journal_name_full 'Journal of the Chemical Society, Dalton Transactions'
_journal_page_first 4285
_journal_paper_doi 10.1039/b006202m
_journal_year 2000
_chemical_formula_moiety 'C20 H12 N2 Ag +, P F6 -, C2 H3 N'
_chemical_formula_sum 'C22 H15 Ag F6 N3 P'
_chemical_formula_weight 574.21
_chemical_melting_point ?
_chemical_name_common {[Ag*PyCCPhCCPy]PF6*CH3CN}n
_chemical_name_systematic
; 
 1,4-Bis(4'-pyridylethynyl)benzenesilver(I)
 hexafluorophosphate acetonitrile solvate
;
_space_group_IT_number 15
_space_group_name_Hall '-C 2yc'
_space_group_name_H-M_alt 'C 1 2/c 1'
_symmetry_cell_setting monoclinic
_symmetry_space_group_name_H-M 'C 1 2/c 1'
_atom_sites_solution_hydrogens 'aromatic geometrically placed, others from delta-F synthesis'
_atom_sites_solution_primary direct
_atom_sites_solution_secondary 'difference Fourier methods'
_audit_creation_method SHELXL-97
_cell_angle_alpha 90.00
_cell_angle_beta 91.93(3)
_cell_angle_gamma 90.00
_cell_formula_units_Z 8
_cell_length_a 9.263(2)
_cell_length_b 18.543(4)
_cell_length_c 30.160(6)
_cell_measurement_reflns_used 13505
_cell_measurement_temperature 190(2)
_cell_measurement_theta_max 27.96
_cell_measurement_theta_min 2.46
_cell_volume 5177.5(19)
_computing_cell_refinement 'Stoe IPDS software'
_computing_data_collection 'Stoe IPDS software (Stoe & Cie, 1996a)'
_computing_data_reduction 'X-RED (Stoe & Cie, 1996b)'
_computing_molecular_graphics 'SHELXTL/PC version 5.03 (Sheldrick, 1994)'
_computing_publication_material 'SHELXL-97; PLATON (Spek, 1999)'
_computing_structure_refinement 'SHELXL-97 (Sheldrick, 1997)'
_computing_structure_solution 'SHELXS-97 (Sheldrick, 1990)'
_diffrn_ambient_temperature 193(2)
_diffrn_measured_fraction_theta_full 0.919
_diffrn_measured_fraction_theta_max 0.919
_diffrn_measurement_device_type 'Stoe IPDS area detector'
_diffrn_measurement_method 'area detector'
_diffrn_radiation_monochromator graphite
_diffrn_radiation_source 'fine-focus sealed tube'
_diffrn_radiation_type MoK\a
_diffrn_radiation_wavelength 0.71073
_diffrn_reflns_av_R_equivalents 0.049
_diffrn_reflns_av_sigmaI/netI 0.036
_diffrn_reflns_limit_h_max 12
_diffrn_reflns_limit_h_min -12
_diffrn_reflns_limit_k_max 24
_diffrn_reflns_limit_k_min -14
_diffrn_reflns_limit_l_max 34
_diffrn_reflns_limit_l_min -39
_diffrn_reflns_number 13505
_diffrn_reflns_theta_full 27.50
_diffrn_reflns_theta_max 27.96
_diffrn_reflns_theta_min 2.46
_diffrn_standards_decay_% none
_exptl_absorpt_coefficient_mu 0.896
_exptl_absorpt_correction_type nonw
_exptl_crystal_colour colourless
_exptl_crystal_density_diffrn 1.473
_exptl_crystal_density_meas ?
_exptl_crystal_density_method 'not measured'
_exptl_crystal_description needle/column
_exptl_crystal_F_000 2272
_exptl_crystal_size_max 0.20
_exptl_crystal_size_mid 0.06
_exptl_crystal_size_min 0.04
_refine_diff_density_max 1.23
_refine_diff_density_min -0.81
_refine_diff_density_rms 0.09
_refine_ls_extinction_method none
_refine_ls_goodness_of_fit_ref 1.089
_refine_ls_hydrogen_treatment 'riding model for aromatic, rigid rotator for Me-group'
_refine_ls_matrix_type full
_refine_ls_number_parameters 299
_refine_ls_number_reflns 5723
_refine_ls_number_restraints 3
_refine_ls_restrained_S_all 1.089
_refine_ls_R_factor_all 0.0715
_refine_ls_R_factor_gt 0.0577
_refine_ls_shift/su_max 0.001
_refine_ls_shift/su_mean 0.000
_refine_ls_structure_factor_coef Fsqd
_refine_ls_weighting_details 'calc w=1/[\s^2^(Fo^2^)+(0.099P)^2^+11.519P] where P=(Fo^2^+2Fc^2^)/3'
_refine_ls_weighting_scheme calc
_refine_ls_wR_factor_gt 0.1711
_refine_ls_wR_factor_ref 0.1906
_reflns_number_gt 4492
_reflns_number_total 5723
_reflns_threshold_expression >2sigma(I)
_cod_data_source_file b006202m.txt
_cod_data_source_block AGEYPY
_cod_depositor_comments
;
The following automatic conversions were performed:

data name '_atom_site_symetry_multiplicity' was replaced with
'_atom_site_symmetry_multiplicity' as specified in the replacement
file
'/home/saulius/struct/COD-crude-data/automatic-downloads/DataCite-retrospective/RSC/depositions/lib/lists/replacement-tags.lst'.

Automatic conversion script
Id: cif_correct_tags 6909 2019-04-08 15:41:33Z antanas 

The following automatic conversions were performed:

data item '_chemical_melting_point' value 'unknown' was changed to
'?' -- the value is undefined or not given.

data item '_symmetry_cell_setting' value 'Monoclinic' was changed to
'monoclinic' in accordance with the
/home/saulius/struct/COD-crude-data/automatic-downloads/DataCite-retrospective/RSC/depositions/lib/dictionaries/cif_core.dic
dictionary named 'cif_core.dic' version 2.4.2 last updated on
2011-04-26.

data item '_exptl_crystal_density_meas' value 'not measured' was
changed to '?' -- the value is perceived as not measured.

Automatic conversion script
Id: cif_fix_values 6909 2019-04-08 15:41:33Z antanas 
;
_cod_original_cell_volume 5177(2)
_cod_original_sg_symbol_H-M C2/c
_cod_database_code 7702451

loop_
_symmetry_equiv_pos_as_xyz
'x, y, z'
'-x, y, -z+1/2'
'x+1/2, y+1/2, z'
'-x+1/2, y+1/2, -z+1/2'
'-x, -y, -z'
'x, -y, z-1/2'
'-x+1/2, -y+1/2, -z'
'x+1/2, -y+1/2, z-1/2'

loop_
_atom_site_label
_atom_site_type_symbol
_atom_site_fract_x
_atom_site_fract_y
_atom_site_fract_z
_atom_site_U_iso_or_equiv
_atom_site_adp_type
_atom_site_occupancy
_atom_site_symmetry_multiplicity
_atom_site_calc_flag
_atom_site_refinement_flags
Ag1 Ag 0.24647(3) 0.25815(2) 0.085638(10) 0.05260(18) Uani 1 1 d .
N1 N 0.0897(3) 0.26145(18) 0.13667(11) 0.0399(7) Uani 1 1 d .
N2 N -1.1026(3) 0.24114(17) 0.53307(11) 0.0384(7) Uani 1 1 d .
C1 C -0.3004(4) 0.2609(2) 0.26731(14) 0.0448(8) Uani 1 1 d .
C2 C -0.2169(4) 0.2617(2) 0.23832(14) 0.0421(8) Uani 1 1 d .
C3 C -0.1129(4) 0.2625(2) 0.20359(13) 0.0393(8) Uani 1 1 d .
C4 C -0.0648(4) 0.1980(2) 0.18566(13) 0.0464(8) Uani 1 1 d .
H4A H -0.0997 0.1531 0.1961 0.056 Uiso 1 1 calc R
C5 C 0.0353(4) 0.2003(2) 0.15217(13) 0.0464(8) Uani 1 1 d .
H5A H 0.0663 0.1561 0.1398 0.056 Uiso 1 1 calc R
C6 C 0.0436(4) 0.3239(2) 0.15406(13) 0.0449(8) Uani 1 1 d .
H6A H 0.0811 0.3680 0.1433 0.054 Uiso 1 1 calc R
C7 C -0.0573(4) 0.3260(2) 0.18727(13) 0.0448(8) Uani 1 1 d .
H7A H -0.0878 0.3710 0.1987 0.054 Uiso 1 1 calc R
C8 C -0.4017(4) 0.2589(2) 0.30231(13) 0.0423(8) Uani 1 1 d .
C9 C -0.4523(5) 0.1933(3) 0.31842(15) 0.0512(9) Uani 1 1 d .
H9A H -0.4188 0.1495 0.3062 0.061 Uiso 1 1 calc R
C10 C -0.5509(4) 0.1911(3) 0.35203(15) 0.0512(10) Uani 1 1 d .
H10A H -0.5835 0.1461 0.3629 0.061 Uiso 1 1 calc R
C11 C -0.6021(4) 0.2555(2) 0.36983(13) 0.0427(9) Uani 1 1 d .
C12 C -0.5494(5) 0.3212(3) 0.35435(15) 0.0523(10) Uani 1 1 d .
H12A H -0.5809 0.3651 0.3672 0.063 Uiso 1 1 calc R
C13 C -0.4513(5) 0.3231(3) 0.32033(15) 0.0524(10) Uani 1 1 d .
H13A H -0.4183 0.3680 0.3095 0.063 Uiso 1 1 calc R
C14 C -0.7065(5) 0.2539(2) 0.40372(15) 0.0454(9) Uani 1 1 d .
C15 C -0.7969(5) 0.2508(2) 0.43184(15) 0.0447(9) Uani 1 1 d .
C16 C -0.9009(4) 0.2471(2) 0.46541(13) 0.0389(8) Uani 1 1 d .
C17 C -0.9567(4) 0.1812(2) 0.47971(13) 0.0442(8) Uani 1 1 d .
H17A H -0.9269 0.1372 0.4667 0.053 Uiso 1 1 calc R
C18 C -1.0566(4) 0.1808(2) 0.51331(13) 0.0429(8) Uani 1 1 d .
H18A H -1.0938 0.1358 0.5227 0.051 Uiso 1 1 calc R
C19 C -1.0486(4) 0.3041(2) 0.51935(15) 0.0488(9) Uani 1 1 d .
H19A H -1.0785 0.3471 0.5335 0.059 Uiso 1 1 calc R
C20 C -0.9508(5) 0.3094(2) 0.48540(15) 0.0502(9) Uani 1 1 d .
H20A H -0.9185 0.3554 0.4760 0.060 Uiso 1 1 calc R
P1 P 0.26335(13) -0.00285(6) 0.42063(4) 0.0565(3) Uani 1 1 d .
F1 F 0.1886(6) 0.0585(3) 0.39142(19) 0.1344(19) Uani 1 1 d .
F2 F 0.3360(6) 0.0600(3) 0.44804(17) 0.1209(16) Uani 1 1 d .
F3 F 0.3963(5) -0.0034(2) 0.38864(17) 0.1152(16) Uani 1 1 d .
F4 F 0.1304(5) -0.0011(2) 0.45272(17) 0.1098(15) Uani 1 1 d .
F5 F 0.1896(6) -0.0655(3) 0.3929(2) 0.139(2) Uani 1 1 d .
F6 F 0.3319(6) -0.0641(3) 0.4490(2) 0.152(2) Uani 1 1 d .
C2S C 0.2453(10) -0.0300(4) 0.0621(3) 0.105(2) Uani 1 1 d U
H2SA H 0.1461 -0.0469 0.0565 0.158 Uiso 1 1 calc R
H2SB H 0.2927 -0.0602 0.0850 0.158 Uiso 1 1 calc R
H2SC H 0.2988 -0.0332 0.0347 0.158 Uiso 1 1 calc R
C1S C 0.2429(5) 0.0451(3) 0.07730(16) 0.0596(11) Uani 1 1 d U
N1S N 0.2402(5) 0.1031(3) 0.08863(18) 0.0793(15) Uani 1 1 d U

loop_
_atom_site_aniso_label
_atom_site_aniso_U_11
_atom_site_aniso_U_22
_atom_site_aniso_U_33
_atom_site_aniso_U_23
_atom_site_aniso_U_13
_atom_site_aniso_U_12
Ag1 0.0332(2) 0.0933(3) 0.0325(2) -0.00188(12) 0.01831(13) -0.00054(12)
N1 0.0292(14) 0.0611(19) 0.0303(15) -0.0030(12) 0.0174(11) 0.0001(11)
N2 0.0289(13) 0.0582(18) 0.0292(15) 0.0014(11) 0.0172(11) 0.0006(11)
C1 0.0311(16) 0.070(2) 0.0344(19) 0.0001(15) 0.0105(14) -0.0029(14)
C2 0.0336(17) 0.061(2) 0.0325(18) -0.0026(14) 0.0094(14) 0.0032(14)
C3 0.0296(15) 0.059(2) 0.0299(17) 0.0003(13) 0.0125(13) -0.0020(13)
C4 0.0420(18) 0.057(2) 0.0416(19) 0.0042(16) 0.0193(15) -0.0017(15)
C5 0.0418(17) 0.056(2) 0.0430(19) -0.0035(16) 0.0213(15) 0.0008(15)
C6 0.0410(17) 0.054(2) 0.0410(19) 0.0044(15) 0.0187(15) -0.0047(15)
C7 0.0427(18) 0.050(2) 0.0425(19) -0.0046(15) 0.0202(15) 0.0003(14)
C8 0.0283(16) 0.071(3) 0.0286(17) 0.0008(14) 0.0135(13) -0.0024(14)
C9 0.0454(19) 0.066(3) 0.044(2) 0.0018(18) 0.0238(16) 0.0014(17)
C10 0.0429(19) 0.068(3) 0.044(2) 0.0099(18) 0.0222(16) 0.0019(17)
C11 0.0300(17) 0.072(3) 0.0271(17) 0.0004(14) 0.0126(13) -0.0027(14)
C12 0.047(2) 0.068(3) 0.044(2) -0.0083(18) 0.0262(17) -0.0094(18)
C13 0.047(2) 0.066(3) 0.046(2) -0.0043(18) 0.0257(17) -0.0109(18)
C14 0.0311(17) 0.074(3) 0.0316(19) 0.0007(15) 0.0113(15) -0.0028(14)
C15 0.0323(17) 0.070(3) 0.0330(19) 0.0027(14) 0.0135(15) -0.0039(14)
C16 0.0307(16) 0.059(2) 0.0279(17) 0.0026(13) 0.0123(13) -0.0001(12)
C17 0.0414(17) 0.052(2) 0.0410(19) -0.0058(15) 0.0203(14) -0.0014(15)
C18 0.0402(17) 0.050(2) 0.0392(18) 0.0027(15) 0.0178(14) -0.0016(14)
C19 0.0462(19) 0.053(2) 0.049(2) -0.0026(16) 0.0234(16) 0.0025(16)
C20 0.0472(19) 0.053(2) 0.052(2) 0.0048(17) 0.0270(17) -0.0017(16)
P1 0.0680(7) 0.0414(5) 0.0616(7) -0.0062(4) 0.0235(5) -0.0047(4)
F1 0.143(4) 0.128(4) 0.132(4) 0.045(3) 0.003(3) 0.023(3)
F2 0.151(4) 0.100(3) 0.113(3) -0.039(3) 0.026(3) -0.048(3)
F3 0.123(3) 0.093(3) 0.135(4) -0.019(2) 0.082(3) -0.017(2)
F4 0.109(3) 0.089(3) 0.137(4) -0.007(2) 0.073(3) -0.002(2)
F5 0.135(4) 0.116(4) 0.167(5) -0.074(4) 0.031(3) -0.047(3)
F6 0.129(4) 0.125(4) 0.202(6) 0.089(4) 0.029(4) 0.039(3)
C2S 0.151(7) 0.055(3) 0.112(6) -0.005(3) 0.030(5) 0.010(4)
C1S 0.065(3) 0.059(3) 0.057(2) -0.001(2) 0.025(2) 0.0040(19)
N1S 0.081(3) 0.065(3) 0.095(4) -0.015(2) 0.039(3) -0.001(2)

loop_
_atom_type_symbol
_atom_type_description
_atom_type_scat_dispersion_real
_atom_type_scat_dispersion_imag
_atom_type_scat_source
C C 0.0033 0.0016 'International Tables Vol C Tables 4.2.6.8 and 6.1.1.4'
H H 0.0000 0.0000 'International Tables Vol C Tables 4.2.6.8 and 6.1.1.4'
N N 0.0061 0.0033 'International Tables Vol C Tables 4.2.6.8 and 6.1.1.4'
F F 0.0171 0.0103 'International Tables Vol C Tables 4.2.6.8 and 6.1.1.4'
P P 0.1023 0.0942 'International Tables Vol C Tables 4.2.6.8 and 6.1.1.4'
Ag Ag -0.8971 1.1015 'International Tables Vol C Tables 4.2.6.8 and 6.1.1.4'

loop_
_geom_angle_atom_site_label_1
_geom_angle_atom_site_label_2
_geom_angle_atom_site_label_3
_geom_angle
_geom_angle_site_symmetry_3
_geom_angle_publ_flag
N1 Ag1 N2 177.28(12) 8_655. y
C5 N1 C6 117.8(3) . ?
C5 N1 Ag1 119.9(3) . ?
C6 N1 Ag1 122.2(2) . ?
C19 N2 C18 117.4(3) . ?
C19 N2 Ag1 118.8(3) 8_356 ?
C18 N2 Ag1 123.8(2) 8_356 ?
C2 C1 C8 179.3(5) . ?
N1S C1S C2S 179.3(8) . ?
C1 C2 C3 178.9(5) . ?
C7 C3 C4 117.8(3) . ?
C7 C3 C2 122.1(3) . ?
C4 C3 C2 120.1(3) . ?
C3 C4 C5 118.9(4) . ?
N1 C5 C4 123.3(4) . ?
N1 C6 C7 122.2(4) . ?
C3 C7 C6 120.0(4) . ?
C13 C8 C9 119.3(4) . ?
C13 C8 C1 119.8(4) . ?
C9 C8 C1 120.9(4) . ?
C10 C9 C8 121.1(4) . ?
C9 C10 C11 119.7(4) . ?
C12 C11 C10 119.3(4) . ?
C12 C11 C14 120.6(4) . ?
C10 C11 C14 120.1(4) . ?
C13 C12 C11 120.7(4) . ?
C8 C13 C12 119.9(4) . ?
C15 C14 C11 178.1(5) . ?
C14 C15 C16 179.0(5) . ?
C20 C16 C17 117.4(4) . ?
C20 C16 C15 120.8(3) . ?
C17 C16 C15 121.7(3) . ?
C18 C17 C16 119.2(4) . ?
N2 C18 C17 123.1(3) . ?
N2 C19 C20 123.2(4) . ?
C16 C20 C19 119.6(4) . ?
F6 P1 F2 95.3(4) . ?
F6 P1 F5 85.1(4) . ?
F2 P1 F5 179.5(4) . ?
F6 P1 F1 178.2(3) . ?
F2 P1 F1 86.1(4) . ?
F5 P1 F1 93.5(4) . ?
F6 P1 F3 91.1(3) . ?
F2 P1 F3 89.9(3) . ?
F5 P1 F3 90.2(3) . ?
F1 P1 F3 90.0(3) . ?
F6 P1 F4 89.4(3) . ?
F2 P1 F4 89.5(3) . ?
F5 P1 F4 90.5(3) . ?
F1 P1 F4 89.5(3) . ?
F3 P1 F4 179.2(3) . ?

loop_
_geom_bond_atom_site_label_1
_geom_bond_atom_site_label_2
_geom_bond_distance
_geom_bond_site_symmetry_2
_geom_bond_publ_flag
Ag1 N1 2.152(3) . y
Ag1 N2 2.149(3) 8_655 y
N1 C5 1.332(5) . ?
N1 C6 1.347(5) . ?
N1S C1S 1.129(7) . ?
N2 C19 1.340(5) . ?
N2 C18 1.344(5) . ?
N2 Ag1 2.149(3) 8_356 ?
C1 C2 1.187(6) . ?
C1 C8 1.436(5) . ?
C1S C2S 1.466(8) . ?
C2 C3 1.447(5) . ?
C3 C7 1.383(5) . ?
C3 C4 1.392(6) . ?
C4 C5 1.395(5) . ?
C6 C7 1.393(5) . ?
C8 C13 1.394(6) . ?
C8 C9 1.396(6) . ?
C9 C10 1.388(6) . ?
C10 C11 1.399(6) . ?
C11 C12 1.399(6) . ?
C11 C14 1.431(6) . ?
C12 C13 1.394(6) . ?
C14 C15 1.213(7) . ?
C15 C16 1.423(5) . ?
C16 C20 1.389(6) . ?
C16 C17 1.401(5) . ?
C17 C18 1.395(5) . ?
C19 C20 1.393(5) . ?
P1 F6 1.546(5) . ?
P1 F2 1.568(4) . ?
P1 F5 1.575(4) . ?
P1 F1 1.584(5) . ?
P1 F3 1.590(4) . ?
P1 F4 1.592(4) . ?
